data_1536336
loop_
_publ_author_name
'Orlygsson, G.'
'Conrad, M.'
'Harbrecht, B.'

_publ_section_title
;
 Zr6 S Te2 - ein zirconiumreiches Sulfidtellurid mit einer (Zr3
 Te)-Teilstruktur von (Re3 B)-Typ
;
_journal_name_full 'Zeitschrift fuer Anorganische und Allgemeine Chemie'
_journal_page_first 1017
_journal_page_last 1022
_journal_volume 627
_journal_year 2001
_chemical_formula_sum 'S1.09 Te2 Zr6'
_chemical_name_systematic 'Zr6 S1.09 Te2'
_space_group_IT_number 63
_symmetry_space_group_name_Hall '-C 2c 2'
_symmetry_space_group_name_H-M 'C m c m'
_cell_angle_alpha 90
_cell_angle_beta 90
_cell_angle_gamma 90
_cell_formula_units_Z 2
_cell_length_a 3.7781
_cell_length_b 11.5642
_cell_length_c 8.8796
_cell_volume 387.956
_citation_journal_id_ASTM ZAACAB
_cod_data_source_file Orlygsson_ZAACAB_2001_72.cif
_cod_data_source_block S1.09Te2Zr6
_cod_database_code 1536336

loop_
_symmetry_equiv_pos_as_xyz
x,y,z
-x,-y,z+1/2
x,-y,-z
-x,y,-z+1/2
-x,-y,-z
x,y,-z-1/2
-x,y,z
x,-y,z-1/2
x+1/2,y+1/2,z
-x+1/2,-y+1/2,z+1/2
x+1/2,-y+1/2,-z
-x+1/2,y+1/2,-z+1/2
-x+1/2,-y+1/2,-z
x+1/2,y+1/2,-z-1/2
-x+1/2,y+1/2,z
x+1/2,-y+1/2,z-1/2

loop_
_atom_site_label
_atom_site_type_symbol
_atom_site_fract_x
_atom_site_fract_y
_atom_site_fract_z
_atom_site_occupancy
_atom_site_U_iso_or_equiv
Te1 Te 0 0.7391 0.25 1 0.0
Zr1 Zr 0 0.36036 0.05701 1 0.0
Zr2 Zr 0 0.04147 0.21606 0.5 0.0
S1 S 0 0 0 0.545 0.0
